data_8105274
loop_
_publ_author_name
'Brakefield, Kyra'
'Barnes, Justin'
'Donahue, James P.'

_publ_section_title
;
 Crystal structure of [[Mo3Se7(S2CNEt2)3]2(\m-Se)] &#x22C5; 2(C6H4Cl2),
 C42H68Cl4Mo6N6S12Se15
;
_journal_issue 3
_journal_name_full 'Zeitschrift f\"ur Kristallographie - New Crystal Structures'
_journal_page_first 739
_journal_page_last 743
_journal_paper_doi 10.1515/ncrs-2019-0938
_journal_volume 235
_journal_year 2020
_chemical_formula_sum 'C42 H68 Cl4 Mo6 N6 S12 Se15'
_chemical_formula_weight 2943.58
_space_group_crystal_system triclinic
_space_group_IT_number 2
_space_group_name_Hall '-P 1'
_space_group_name_H-M_alt 'P -1'
_atom_sites_solution_hydrogens geom
_atom_sites_solution_primary direct
_atom_sites_solution_secondary difmap
_cell_angle_alpha 117.446(2)
_cell_angle_beta 99.775(2)
_cell_angle_gamma 98.233(2)
_cell_formula_units_Z 2
_cell_length_a 13.0196(19)
_cell_length_b 18.813(3)
_cell_length_c 19.745(3)
_cell_measurement_reflns_used 8654
_cell_measurement_temperature 150(2)
_cell_measurement_theta_max 18.7595
_cell_measurement_theta_min 2.188
_cell_volume 4091.8(11)
_computing_cell_refinement '<i>SAINT</i> (Bruker, 2016)'
_computing_data_collection '<i>APEX3</i> (Bruker, 2016)'
_computing_data_reduction '<i>SAINT</i> (Bruker, 2016)'
_computing_molecular_graphics '<i>SHELXTL</i> (Bruker, 2016)'
_computing_publication_material '<i>SHELXTL</i> (Bruker, 2016)'
_computing_structure_refinement '<i>SHELXL-2018/1</i> (Sheldrick, 2008)'
_computing_structure_solution '<i>SHELXT 2014/5</i> (Sheldrick, 2015)'
_diffrn_ambient_temperature 150(2)
_diffrn_detector_area_resol_mean 8.3333
_diffrn_measured_fraction_theta_full 0.992
_diffrn_measured_fraction_theta_max 0.992
_diffrn_measurement_device_type 'Bruker Smart APEX CCD'
_diffrn_measurement_method '\f and \w scans'
_diffrn_radiation_monochromator graphite
_diffrn_radiation_type MoK\a
_diffrn_radiation_wavelength 0.71073
_diffrn_reflns_av_R_equivalents 0.0492
_diffrn_reflns_av_unetI/netI 0.0644
_diffrn_reflns_Laue_measured_fraction_full 0.992
_diffrn_reflns_Laue_measured_fraction_max 0.992
_diffrn_reflns_limit_h_max 11
_diffrn_reflns_limit_h_min -11
_diffrn_reflns_limit_k_max 16
_diffrn_reflns_limit_k_min -17
_diffrn_reflns_limit_l_max 17
_diffrn_reflns_limit_l_min -17
_diffrn_reflns_number 18161
_diffrn_reflns_point_group_measured_fraction_full 0.992
_diffrn_reflns_point_group_measured_fraction_max 0.992
_diffrn_reflns_theta_full 18.759
_diffrn_reflns_theta_max 18.759
_diffrn_reflns_theta_min 1.641
_diffrn_source 'fine-focus sealed tube'
_exptl_absorpt_coefficient_mu 8.035
_exptl_absorpt_correction_T_max 0.680
_exptl_absorpt_correction_T_min 0.4498
_exptl_absorpt_correction_type multi-scan
_exptl_crystal_colour red-orange
_exptl_crystal_density_diffrn 2.389
_exptl_crystal_density_method 'not measured'
_exptl_crystal_description plate
_exptl_crystal_F_000 2768
_exptl_crystal_size_max 0.277
_exptl_crystal_size_mid 0.239
_exptl_crystal_size_min 0.052
_refine_diff_density_max 1.730
_refine_diff_density_min -1.085
_refine_diff_density_rms 0.220
_refine_ls_extinction_coef .
_refine_ls_extinction_method none
_refine_ls_goodness_of_fit_ref 1.044
_refine_ls_hydrogen_treatment constr
_refine_ls_matrix_type full
_refine_ls_number_parameters 706
_refine_ls_number_reflns 6294
_refine_ls_number_restraints 12
_refine_ls_restrained_S_all 1.043
_refine_ls_R_factor_all 0.0713
_refine_ls_R_factor_gt 0.0557
_refine_ls_shift/su_max 0.001
_refine_ls_shift/su_mean 0.000
_refine_ls_structure_factor_coef Fsqd
_refine_ls_weighting_details 'w=1/[\s^2^(Fo^2^)+(0.1128P)^2^] where P=(Fo^2^+2Fc^2^)/3'
_refine_ls_weighting_scheme calc
_refine_ls_wR_factor_gt 0.1488
_refine_ls_wR_factor_ref 0.1618
_reflns_Friedel_coverage 0.000
_reflns_Friedel_fraction_full .
_reflns_Friedel_fraction_max .
_reflns_number_gt 4913
_reflns_number_total 6294
_reflns_threshold_expression 'I > 2\s(I)'
_cod_data_source_file suppl_ncrs-2019-0938_suppl.cif
_cod_data_source_block JPD981_0m_a
_cod_original_cell_volume 4091.7(10)
_cod_database_code 8105274
_shelx_space_group_comment
;
The symmetry employed for this shelxl refinement is uniquely defined
by the following loop, which should always be used as a source of
symmetry information in preference to the above space-group names.
They are only intended as comments.
;
_shelx_estimated_absorpt_t_min 0.214
_shelx_estimated_absorpt_t_max 0.680
_exptl_absorpt_special_details '<i>SADABS</i> (Krause <i>et al.</i>, 2015)'

loop_
_space_group_symop_operation_xyz
'x, y, z'
'-x, -y, -z'

loop_
_atom_site_label
_atom_site_type_symbol
_atom_site_fract_x
_atom_site_fract_y
_atom_site_fract_z
_atom_site_U_iso_or_equiv
_atom_site_adp_type
_atom_site_occupancy
_atom_site_site_symmetry_order
_atom_site_calc_flag
_atom_site_refinement_flags_posn
_atom_site_refinement_flags_adp
_atom_site_refinement_flags_occupancy
_atom_site_disorder_assembly
_atom_site_disorder_group
Mo1 Mo 0.75468(12) 0.67740(10) 0.93010(9) 0.0348(5) Uani 1 1 d . . . . .
Mo2 Mo 0.85658(11) 0.74315(9) 0.85183(9) 0.0297(5) Uani 1 1 d . . . . .
Mo3 Mo 0.90012(12) 0.60346(10) 0.85283(10) 0.0402(5) Uani 1 1 d . . . . .
Mo4 Mo 0.33842(11) 0.31420(9) 0.52657(8) 0.0277(4) Uani 1 1 d . . . . .
Mo5 Mo 0.50872(12) 0.26400(9) 0.58065(8) 0.0296(5) Uani 1 1 d . . . . .
Mo6 Mo 0.51298(12) 0.30370(9) 0.46201(8) 0.0295(5) Uani 1 1 d . . . . .
Se1 Se 0.65263(13) 0.69400(11) 0.81834(10) 0.0312(5) Uani 1 1 d . . . . .
Se2 Se 0.73356(14) 0.81721(11) 0.93864(11) 0.0405(6) Uani 1 1 d . . . . .
Se3 Se 0.82727(13) 0.60523(11) 0.72588(10) 0.0356(5) Uani 1 1 d . . . . .
Se4 Se 1.00926(14) 0.68011(12) 0.79561(12) 0.0488(6) Uani 1 1 d . . . . .
Se5 Se 0.70427(13) 0.52705(11) 0.81958(10) 0.0353(5) Uani 1 1 d . . . . .
Se6 Se 0.82136(16) 0.55888(13) 0.94287(12) 0.0570(7) Uani 1 1 d . . . . .
Se7 Se 0.95162(16) 0.74387(13) 0.97361(12) 0.0572(7) Uani 1 1 d . . . . .
Se8 Se 0.44931(12) 0.39015(10) 0.67093(9) 0.0268(5) Uani 1 1 d . . . . .
Se9 Se 0.33157(14) 0.25924(11) 0.62518(10) 0.0365(5) Uani 1 1 d . . . . .
Se10 Se 0.65726(13) 0.37801(11) 0.59444(10) 0.0309(5) Uani 1 1 d . . . . .
Se11 Se 0.65657(16) 0.23851(12) 0.50478(11) 0.0480(6) Uani 1 1 d . . . . .
Se12 Se 0.45250(12) 0.43587(10) 0.52790(10) 0.0273(5) Uani 1 1 d . . . . .
Se13 Se 0.33920(14) 0.33450(11) 0.40444(10) 0.0378(5) Uani 1 1 d . . . . .
Se14 Se 0.38240(17) 0.18137(12) 0.44416(11) 0.0512(6) Uani 1 1 d . . . . .
Se15 Se 0.60087(13) 0.52841(10) 0.68409(10) 0.0316(5) Uani 1 1 d . . . . .
S1 S 0.5738(4) 0.6426(3) 0.9541(3) 0.0421(13) Uani 1 1 d . . . . .
S2 S 0.7718(4) 0.7459(3) 1.0766(3) 0.0505(15) Uani 1 1 d . . . . .
S3 S 0.8278(3) 0.8077(3) 0.7638(2) 0.0277(11) Uani 1 1 d . . . . .
S4 S 0.9862(3) 0.8822(3) 0.9146(2) 0.0279(11) Uani 1 1 d . . . . .
S5 S 0.9205(4) 0.4603(3) 0.7643(4) 0.0697(19) Uani 1 1 d . . . . .
S6 S 1.0773(4) 0.5864(4) 0.9117(4) 0.0698(19) Uani 1 1 d . . . . .
S7 S 0.2101(3) 0.4063(3) 0.5696(3) 0.0463(14) Uani 1 1 d . . . . .
S8 S 0.1471(3) 0.2311(3) 0.4566(3) 0.0425(14) Uani 1 1 d . . . . .
S9 S 0.6271(3) 0.2803(3) 0.7070(2) 0.0287(12) Uani 1 1 d . . . . .
S10 S 0.5031(4) 0.1245(3) 0.5689(2) 0.0439(14) Uani 1 1 d . . . . .
S11 S 0.6407(3) 0.3782(3) 0.4175(2) 0.0284(11) Uani 1 1 d . . . . .
S12 S 0.5076(4) 0.2095(3) 0.3191(2) 0.0375(13) Uani 1 1 d . . . . .
N1 N 0.591(2) 0.7058(14) 1.1089(13) 0.084(7) Uani 1 1 d . . . . .
N2 N 0.9779(11) 0.9486(9) 0.8193(8) 0.038(4) Uani 1 1 d . . . . .
N4 N 0.0037(3) 0.32781(16) 0.4862(3) 0.113(9) Uani 1 1 d D . . . .
N5 N 0.6269(11) 0.1305(11) 0.6932(9) 0.052(5) Uani 1 1 d . . . . .
N6 N 0.6295(12) 0.2858(10) 0.2633(9) 0.045(4) Uani 1 1 d . . . . .
C1 C 0.6368(19) 0.6969(14) 1.0526(12) 0.067(7) Uani 1 1 d . . . . .
C2 C 0.482(3) 0.6707(18) 1.0918(14) 0.095(9) Uani 1 1 d . . . . .
H2A H 0.445965 0.665123 1.040683 0.115 Uiso 1 1 calc R U . . .
H2B H 0.453243 0.709991 1.132919 0.115 Uiso 1 1 calc R U . . .
C3 C 0.4526(19) 0.5917(14) 1.0867(15) 0.101(9) Uani 1 1 d . . . . .
H3A H 0.510484 0.563645 1.075404 0.152 Uiso 1 1 calc R U . . .
H3B H 0.386242 0.558010 1.044079 0.152 Uiso 1 1 calc R U . . .
H3C H 0.440597 0.599542 1.137079 0.152 Uiso 1 1 calc R U . . .
C4 C 0.646(2) 0.7515(16) 1.1970(12) 0.089(8) Uani 1 1 d . . . . .
H4A H 0.615563 0.720291 1.220940 0.107 Uiso 1 1 calc R U . . .
H4B H 0.723690 0.752430 1.204240 0.107 Uiso 1 1 calc R U . . .
C5 C 0.636(2) 0.8355(16) 1.2389(15) 0.110(10) Uani 1 1 d . . . . .
H5A H 0.679726 0.869884 1.223608 0.165 Uiso 1 1 calc R U . . .
H5B H 0.662226 0.857417 1.296107 0.165 Uiso 1 1 calc R U . . .
H5C H 0.560754 0.836242 1.225462 0.165 Uiso 1 1 calc R U . . .
C6 C 0.9382(12) 0.8899(10) 0.8302(9) 0.022(4) Uiso 1 1 d . . . . .
C7 C 0.9421(16) 0.9478(13) 0.7461(11) 0.058(6) Uani 1 1 d . . . . .
H7A H 0.909788 0.890058 0.702707 0.069 Uiso 1 1 calc R U . . .
H7B H 1.004353 0.971269 0.733550 0.069 Uiso 1 1 calc R U . . .
C8 C 0.859(2) 0.9984(16) 0.7521(14) 0.112(10) Uani 1 1 d . . . . .
H8A H 0.795222 0.972628 0.760586 0.168 Uiso 1 1 calc R U . . .
H8B H 0.838636 1.000170 0.702952 0.168 Uiso 1 1 calc R U . . .
H8C H 0.890079 1.054796 0.796732 0.168 Uiso 1 1 calc R U . . .
C9 C 1.0757(14) 1.0175(11) 0.8813(11) 0.053(6) Uani 1 1 d . . . . .
H9A H 1.071314 1.070418 0.883123 0.063 Uiso 1 1 calc R U . . .
H9B H 1.076652 1.024375 0.934260 0.063 Uiso 1 1 calc R U . . .
C10 C 1.1760(14) 0.9958(13) 0.8604(12) 0.080(8) Uani 1 1 d . . . . .
H10A H 1.186104 0.948675 0.867324 0.120 Uiso 1 1 calc R U . . .
H10B H 1.237834 1.043415 0.895076 0.120 Uiso 1 1 calc R U . . .
H10C H 1.169970 0.981034 0.805128 0.120 Uiso 1 1 calc R U . . .
C11A C 1.046(3) 0.501(2) 0.848(2) 0.048(8) Uiso 0.561(16) 1 d . . P A 1
N3A N 1.1057(4) 0.4395(3) 0.8406(3) 0.071(7) Uiso 0.561(16) 1 d D . P A 1
C12A C 1.0719(15) 0.3548(2) 0.77169(17) 0.124(14) Uiso 0.561(16) 1 d D . P A 1
H12A H 1.120570 0.324119 0.784339 0.149 Uiso 0.561(16) 1 calc R U P A 1
H12B H 0.999505 0.330277 0.771979 0.149 Uiso 0.561(16) 1 calc R U P A 1
C13A C 1.0647(15) 0.3320(8) 0.68986(19) 0.151(17) Uiso 0.561(16) 1 d D . P A 1
H13A H 1.040119 0.271702 0.656411 0.226 Uiso 0.561(16) 1 calc R U P A 1
H13B H 1.013293 0.357659 0.672683 0.226 Uiso 0.561(16) 1 calc R U P A 1
H13C H 1.135701 0.351432 0.685180 0.226 Uiso 0.561(16) 1 calc R U P A 1
C14A C 1.2099(4) 0.4708(14) 0.9008(4) 0.063(8) Uiso 0.561(16) 1 d D . P A 1
H14A H 1.217657 0.435448 0.925211 0.076 Uiso 0.561(16) 1 calc R U P A 1
H14B H 1.219879 0.528616 0.942833 0.076 Uiso 0.561(16) 1 calc R U P A 1
C15A C 1.286(3) 0.465(2) 0.850(2) 0.063(9) Uiso 0.561(16) 1 d . . P A 1
H15A H 1.254814 0.415720 0.797682 0.095 Uiso 0.561(16) 1 calc R U P A 1
H15B H 1.354689 0.459627 0.875037 0.095 Uiso 0.561(16) 1 calc R U P A 1
H15C H 1.298730 0.514388 0.845385 0.095 Uiso 0.561(16) 1 calc R U P A 1
C11B C 1.038(4) 0.475(3) 0.808(3) 0.048(8) Uiso 0.439(16) 1 d . . P A 2
N3B N 1.0932(4) 0.4088(2) 0.7987(2) 0.071(7) Uiso 0.439(16) 1 d D . P A 2
C12B C 1.0508(7) 0.3386(2) 0.80933(19) 0.124(14) Uiso 0.439(16) 1 d D . P A 2
H12C H 1.109204 0.319312 0.829564 0.149 Uiso 0.439(16) 1 calc R U P A 2
H12D H 1.002411 0.352133 0.844696 0.149 Uiso 0.439(16) 1 calc R U P A 2
C13B C 0.9925(12) 0.2793(10) 0.7277(3) 0.151(17) Uiso 0.439(16) 1 d D . P A 2
H13D H 0.958228 0.227306 0.724073 0.226 Uiso 0.439(16) 1 calc R U P A 2
H13E H 0.937127 0.301492 0.709446 0.226 Uiso 0.439(16) 1 calc R U P A 2
H13F H 1.042700 0.269046 0.694487 0.226 Uiso 0.439(16) 1 calc R U P A 2
C14B C 1.1927(4) 0.4315(8) 0.8606(3) 0.063(8) Uiso 0.439(16) 1 d D . P A 2
H14C H 1.216691 0.380226 0.847917 0.076 Uiso 0.439(16) 1 calc R U P A 2
H14D H 1.172807 0.449124 0.911116 0.076 Uiso 0.439(16) 1 calc R U P A 2
C15B C 1.303(4) 0.506(3) 0.878(3) 0.063(9) Uiso 0.439(16) 1 d . . P A 2
H15D H 1.328422 0.489181 0.830431 0.095 Uiso 0.439(16) 1 calc R U P A 2
H15E H 1.360854 0.513888 0.921797 0.095 Uiso 0.439(16) 1 calc R U P A 2
H15F H 1.283056 0.558772 0.892780 0.095 Uiso 0.439(16) 1 calc R U P A 2
C16 C 0.1049(15) 0.3189(14) 0.4999(11) 0.061(7) Uani 1 1 d . . . . .
C17A C -0.0197(4) 0.40794(17) 0.5029(2) 0.106(13) Uiso 0.59(2) 1 d D . P B 1
H17A H 0.045683 0.443157 0.504196 0.127 Uiso 0.59(2) 1 calc R U P B 1
H17B H -0.076940 0.397033 0.456796 0.127 Uiso 0.59(2) 1 calc R U P B 1
C18A C -0.0525(5) 0.4574(7) 0.5733(2) 0.142(16) Uiso 0.59(2) 1 d D . P B 1
H18A H -0.064363 0.508013 0.574125 0.212 Uiso 0.59(2) 1 calc R U P B 1
H18B H -0.119458 0.425510 0.572786 0.212 Uiso 0.59(2) 1 calc R U P B 1
H18C H 0.004039 0.471963 0.620524 0.212 Uiso 0.59(2) 1 calc R U P B 1
C17B C -0.0442(4) 0.3900(2) 0.54019(16) 0.106(13) Uiso 0.41(2) 1 d D . P B 2
H17C H -0.000263 0.446198 0.558349 0.127 Uiso 0.41(2) 1 calc R U P B 2
H17D H -0.117549 0.384277 0.511135 0.127 Uiso 0.41(2) 1 calc R U P B 2
C18B C -0.0501(14) 0.3807(3) 0.60845(18) 0.142(16) Uiso 0.41(2) 1 d D . P B 2
H18D H -0.082220 0.422888 0.642858 0.212 Uiso 0.41(2) 1 calc R U P B 2
H18E H -0.094683 0.325525 0.590711 0.212 Uiso 0.41(2) 1 calc R U P B 2
H18F H 0.022537 0.387411 0.637898 0.212 Uiso 0.41(2) 1 calc R U P B 2
C19 C -0.0810(17) 0.2524(19) 0.4294(14) 0.134(13) Uani 1 1 d . . . . .
H19A H -0.149800 0.257597 0.443877 0.161 Uiso 1 1 calc R U . . .
H19B H -0.061972 0.204370 0.431771 0.161 Uiso 1 1 calc R U . . .
C20 C -0.0953(18) 0.2376(16) 0.3437(14) 0.108(10) Uani 1 1 d . . . . .
H20A H -0.132569 0.276766 0.337459 0.163 Uiso 1 1 calc R U . . .
H20B H -0.137882 0.180838 0.305692 0.163 Uiso 1 1 calc R U . . .
H20C H -0.024393 0.245721 0.333861 0.163 Uiso 1 1 calc R U . . .
C21 C 0.5900(14) 0.1759(11) 0.6608(10) 0.040(5) Uani 1 1 d . . . . .
C22 C 0.7028(3) 0.1724(3) 0.76875(18) 0.123(11) Uani 1 1 d D . . . .
H22A H 0.691082 0.134134 0.789829 0.148 Uiso 1 1 calc R U . C 1
H22B H 0.674257 0.219572 0.800511 0.148 Uiso 1 1 calc R U . C 1
C23A C 0.8185(3) 0.2066(12) 0.796(2) 0.098(12) Uiso 0.57(2) 1 d D . P D 1
H23A H 0.854088 0.163083 0.768633 0.148 Uiso 0.57(2) 1 calc R U P D 1
H23B H 0.842904 0.228748 0.853043 0.148 Uiso 0.57(2) 1 calc R U P D 1
H23C H 0.836829 0.251209 0.783775 0.148 Uiso 0.57(2) 1 calc R U P D 1
C23B C 0.7036(18) 0.1643(3) 0.83838(18) 0.098(12) Uiso 0.43(2) 1 d D . P D 2
H23D H 0.768184 0.202616 0.880878 0.148 Uiso 0.43(2) 1 calc R U P D 2
H23E H 0.639257 0.177343 0.855883 0.148 Uiso 0.43(2) 1 calc R U P D 2
H23F H 0.703863 0.107370 0.825445 0.148 Uiso 0.43(2) 1 calc R U P D 2
C24 C 0.5947(17) 0.0389(13) 0.6548(12) 0.058(6) Uani 1 1 d . . . . .
H24A H 0.583906 0.014951 0.597002 0.070 Uiso 1 1 calc R U . . .
H24B H 0.654004 0.019999 0.674613 0.070 Uiso 1 1 calc R U . . .
C25 C 0.4970(16) 0.0077(12) 0.6691(12) 0.060(6) Uani 1 1 d . . . . .
H25A H 0.509786 0.025324 0.725595 0.090 Uiso 1 1 calc R U . . .
H25B H 0.476076 -0.052920 0.638001 0.090 Uiso 1 1 calc R U . . .
H25C H 0.439080 0.029588 0.653513 0.090 Uiso 1 1 calc R U . . .
C26 C 0.5932(15) 0.2885(14) 0.3239(11) 0.059(7) Uani 1 1 d . . . . .
C27 C 0.7128(17) 0.3555(14) 0.2700(11) 0.062(6) Uani 1 1 d . . . . .
H27A H 0.758206 0.390092 0.325312 0.074 Uiso 1 1 calc R U . . .
H27B H 0.760006 0.332588 0.235300 0.074 Uiso 1 1 calc R U . . .
C28 C 0.6570(16) 0.4049(13) 0.2465(12) 0.070(6) Uani 1 1 d . . . . .
H28A H 0.604999 0.368860 0.194628 0.105 Uiso 1 1 calc R U . . .
H28B H 0.709206 0.445450 0.243207 0.105 Uiso 1 1 calc R U . . .
H28C H 0.618986 0.433895 0.285710 0.105 Uiso 1 1 calc R U . . .
C29 C 0.5876(12) 0.2120(11) 0.1836(10) 0.040(5) Uani 1 1 d . . . . .
H29A H 0.578359 0.229977 0.143488 0.048 Uiso 1 1 calc R U . . .
H29B H 0.515883 0.181768 0.179324 0.048 Uiso 1 1 calc R U . . .
C30 C 0.6614(14) 0.1540(12) 0.1656(11) 0.058(6) Uani 1 1 d . . . . .
H30A H 0.732902 0.183854 0.170610 0.086 Uiso 1 1 calc R U . . .
H30B H 0.631589 0.107233 0.111562 0.086 Uiso 1 1 calc R U . . .
H30C H 0.667401 0.133377 0.203205 0.086 Uiso 1 1 calc R U . . .
Cl1 Cl 0.3100(6) 0.7537(4) 0.9664(4) 0.096(2) Uani 1 1 d . . . . .
Cl2 Cl 0.5335(5) 0.8744(4) 1.0793(5) 0.116(3) Uani 1 1 d . . . . .
C31 C 0.3219(14) 0.8580(7) 1.0239(8) 0.051(5) Uani 1 1 d G . . . .
C32 C 0.4198(10) 0.9110(11) 1.0766(10) 0.059(6) Uani 1 1 d G . . . .
C33 C 0.4264(13) 0.9940(10) 1.1266(8) 0.069(7) Uani 1 1 d G . . . .
H33 H 0.493342 1.030314 1.162627 0.083 Uiso 1 1 calc R U . . .
C34 C 0.3350(19) 1.0239(8) 1.1240(9) 0.076(7) Uani 1 1 d G . . . .
H34 H 0.339519 1.080627 1.158201 0.092 Uiso 1 1 calc R U . . .
C35 C 0.2371(14) 0.9708(14) 1.0713(12) 0.089(9) Uani 1 1 d G . . . .
H35 H 0.174651 0.991298 1.069540 0.106 Uiso 1 1 calc R U . . .
C36 C 0.2305(9) 0.8879(12) 1.0213(9) 0.087(9) Uani 1 1 d G . . . .
H36 H 0.163601 0.851581 0.985297 0.105 Uiso 1 1 calc R U . . .
Cl3A Cl -0.0715(10) -0.0187(8) 0.3803(7) 0.082(3) Uiso 0.500(5) 1 d . . P E 1
Cl4A Cl -0.0730(10) -0.1869(8) 0.3825(7) 0.090(3) Uiso 0.500(5) 1 d . . P E 1
C37A C 0.0439(15) -0.0379(15) 0.4163(14) 0.035(7) Uiso 0.500(5) 1 d G . P E 1
C38A C 0.0452(15) -0.1132(13) 0.4130(13) 0.037(7) Uiso 0.500(5) 1 d G . P E 1
C39A C 0.1415(19) -0.1266(12) 0.4414(15) 0.056(8) Uiso 0.500(5) 1 d G . P E 1
H39A H 0.142339 -0.178049 0.439133 0.068 Uiso 0.500(5) 1 calc R U P E 1
C40A C 0.2366(15) -0.0647(16) 0.4730(14) 0.062(9) Uiso 0.500(5) 1 d G . P E 1
H40A H 0.302418 -0.073895 0.492384 0.074 Uiso 0.500(5) 1 calc R U P E 1
C41A C 0.2353(15) 0.0105(14) 0.4763(14) 0.055(8) Uiso 0.500(5) 1 d G . P E 1
H41A H 0.300328 0.052830 0.497923 0.065 Uiso 0.500(5) 1 calc R U P E 1
C42A C 0.139(2) 0.0240(12) 0.4480(15) 0.072(10) Uiso 0.500(5) 1 d G . P E 1
H42A H 0.138171 0.075400 0.450202 0.086 Uiso 0.500(5) 1 calc R U P E 1
Cl3B Cl -0.0957(9) -0.1062(8) 0.3083(7) 0.082(3) Uiso 0.500(5) 1 d . . P E 2
Cl4B Cl -0.1936(10) 0.0503(8) 0.3513(7) 0.090(3) Uiso 0.500(5) 1 d . . P E 2
C37B C -0.1364(18) -0.0573(14) 0.3937(11) 0.035(7) Uiso 0.500(5) 1 d G . P E 2
C38B C -0.1767(17) 0.0120(14) 0.4125(12) 0.037(7) Uiso 0.500(5) 1 d G . P E 2
C39B C -0.2018(18) 0.0522(12) 0.4844(13) 0.056(8) Uiso 0.500(5) 1 d G . P E 2
H39B H -0.229448 0.099586 0.497225 0.068 Uiso 0.500(5) 1 calc R U P E 2
C40B C -0.1865(19) 0.0230(15) 0.5375(11) 0.062(9) Uiso 0.500(5) 1 d G . P E 2
H40B H -0.203694 0.050489 0.586671 0.074 Uiso 0.500(5) 1 calc R U P E 2
C41B C -0.1462(19) -0.0463(16) 0.5188(14) 0.055(8) Uiso 0.500(5) 1 d G . P E 2
H41B H -0.135699 -0.066226 0.555090 0.065 Uiso 0.500(5) 1 calc R U P E 2
C42B C -0.1211(19) -0.0865(13) 0.4469(15) 0.072(10) Uiso 0.500(5) 1 d G . P E 2
H42B H -0.093455 -0.133844 0.434055 0.086 Uiso 0.500(5) 1 calc R U P E 2

loop_
_atom_site_aniso_label
_atom_site_aniso_U_11
_atom_site_aniso_U_22
_atom_site_aniso_U_33
_atom_site_aniso_U_23
_atom_site_aniso_U_13
_atom_site_aniso_U_12
Mo1 0.0401(10) 0.0366(11) 0.0288(10) 0.0171(9) 0.0100(8) 0.0093(9)
Mo2 0.0253(9) 0.0312(11) 0.0321(10) 0.0146(9) 0.0087(8) 0.0088(8)
Mo3 0.0284(10) 0.0364(11) 0.0567(12) 0.0249(10) 0.0056(9) 0.0115(8)
Mo4 0.0268(9) 0.0278(10) 0.0286(10) 0.0162(8) 0.0060(7) 0.0010(8)
Mo5 0.0412(10) 0.0265(10) 0.0273(10) 0.0145(8) 0.0157(8) 0.0143(8)
Mo6 0.0428(10) 0.0263(10) 0.0259(10) 0.0139(8) 0.0180(8) 0.0139(8)
Se1 0.0271(10) 0.0343(12) 0.0343(11) 0.0165(10) 0.0120(9) 0.0110(9)
Se2 0.0473(12) 0.0320(13) 0.0391(12) 0.0121(10) 0.0191(10) 0.0119(10)
Se3 0.0302(11) 0.0335(13) 0.0382(12) 0.0111(10) 0.0164(9) 0.0102(9)
Se4 0.0267(11) 0.0491(14) 0.0704(15) 0.0264(12) 0.0199(10) 0.0130(10)
Se5 0.0325(11) 0.0321(12) 0.0415(12) 0.0193(10) 0.0091(9) 0.0058(9)
Se6 0.0592(14) 0.0577(16) 0.0602(15) 0.0417(13) -0.0015(11) 0.0085(12)
Se7 0.0522(13) 0.0526(15) 0.0572(15) 0.0284(13) -0.0020(11) 0.0017(11)
Se8 0.0250(10) 0.0294(12) 0.0267(11) 0.0134(9) 0.0098(8) 0.0081(9)
Se9 0.0372(11) 0.0382(13) 0.0352(12) 0.0219(10) 0.0092(9) 0.0001(10)
Se10 0.0290(10) 0.0380(13) 0.0336(11) 0.0191(10) 0.0181(9) 0.0153(9)
Se11 0.0722(14) 0.0506(14) 0.0506(13) 0.0320(12) 0.0425(11) 0.0439(12)
Se12 0.0264(10) 0.0263(12) 0.0326(11) 0.0159(10) 0.0116(9) 0.0074(9)
Se13 0.0412(12) 0.0373(13) 0.0321(12) 0.0204(10) 0.0030(9) -0.0014(10)
Se14 0.0787(15) 0.0375(14) 0.0350(12) 0.0170(11) 0.0172(11) 0.0088(11)
Se15 0.0297(11) 0.0271(12) 0.0329(11) 0.0113(10) 0.0090(9) 0.0049(9)
S1 0.052(3) 0.052(4) 0.038(3) 0.029(3) 0.030(3) 0.016(3)
S2 0.086(4) 0.040(3) 0.020(3) 0.013(3) 0.013(3) 0.007(3)
S3 0.030(3) 0.027(3) 0.023(3) 0.013(2) 0.005(2) 0.001(2)
S4 0.027(3) 0.019(3) 0.026(3) 0.006(2) 0.000(2) -0.003(2)
S5 0.041(3) 0.034(4) 0.121(5) 0.025(4) 0.019(3) 0.024(3)
S6 0.026(3) 0.072(5) 0.126(5) 0.070(4) -0.007(3) 0.008(3)
S7 0.022(3) 0.053(4) 0.052(3) 0.017(3) 0.009(2) 0.011(3)
S8 0.031(3) 0.046(4) 0.042(3) 0.031(3) -0.012(2) -0.021(3)
S9 0.033(3) 0.032(3) 0.034(3) 0.022(3) 0.014(2) 0.019(2)
S10 0.099(4) 0.018(3) 0.022(3) 0.013(2) 0.021(3) 0.021(3)
S11 0.038(3) 0.032(3) 0.027(3) 0.017(2) 0.025(2) 0.014(2)
S12 0.070(3) 0.024(3) 0.021(3) 0.009(2) 0.025(3) 0.010(3)
N1 0.104(17) 0.118(19) 0.10(2) 0.077(16) 0.076(16) 0.079(16)
N2 0.042(10) 0.033(10) 0.052(11) 0.035(9) 0.012(9) 0.004(8)
N4 0.021(12) 0.17(2) 0.072(14) 0.020(15) -0.007(11) -0.009(13)
N5 0.026(9) 0.064(15) 0.056(12) 0.024(11) 0.010(8) 0.006(9)
N6 0.041(10) 0.067(13) 0.028(12) 0.020(11) 0.014(9) 0.022(10)
C1 0.105(19) 0.099(19) 0.061(16) 0.068(15) 0.061(15) 0.064(16)
C2 0.17(3) 0.11(3) 0.072(19) 0.065(19) 0.09(2) 0.08(2)
C3 0.11(2) 0.037(16) 0.12(2) 0.010(17) 0.068(18) -0.005(14)
C4 0.15(2) 0.11(2) 0.027(15) 0.040(15) 0.033(15) 0.064(19)
C5 0.17(3) 0.11(2) 0.09(2) 0.055(19) 0.07(2) 0.09(2)
C7 0.072(15) 0.076(17) 0.052(14) 0.046(13) 0.038(12) 0.017(13)
C8 0.16(3) 0.17(3) 0.087(19) 0.10(2) 0.052(19) 0.11(2)
C9 0.046(13) 0.031(13) 0.055(14) 0.002(12) 0.024(12) -0.008(11)
C10 0.028(13) 0.076(18) 0.076(17) -0.005(14) 0.022(12) -0.021(12)
C16 0.033(13) 0.10(2) 0.044(13) 0.050(14) -0.017(11) -0.010(13)
C19 0.035(15) 0.21(3) 0.056(18) -0.01(2) 0.006(14) 0.003(18)
C20 0.068(17) 0.12(2) 0.07(2) -0.002(17) -0.007(14) 0.040(16)
C21 0.061(13) 0.061(15) 0.045(13) 0.043(12) 0.044(11) 0.056(12)
C22 0.16(3) 0.054(19) 0.14(3) 0.054(19) -0.01(2) 0.024(19)
C24 0.075(16) 0.050(17) 0.057(15) 0.028(13) 0.021(13) 0.029(13)
C25 0.072(16) 0.054(15) 0.078(16) 0.041(14) 0.044(13) 0.027(13)
C26 0.067(14) 0.12(2) 0.024(13) 0.045(14) 0.029(12) 0.069(15)
C27 0.072(16) 0.085(19) 0.029(13) 0.020(13) 0.028(11) 0.038(16)
C28 0.068(15) 0.068(17) 0.073(16) 0.034(15) 0.018(13) 0.016(13)
C29 0.020(10) 0.062(15) 0.032(13) 0.023(13) 0.006(9) -0.002(11)
C30 0.041(12) 0.083(17) 0.059(14) 0.037(13) 0.022(11) 0.031(13)
Cl1 0.130(6) 0.064(5) 0.081(5) 0.023(4) 0.043(4) 0.016(4)
Cl2 0.053(4) 0.121(6) 0.221(9) 0.111(6) 0.051(5) 0.048(4)
C31 0.050(14) 0.050(15) 0.045(14) 0.019(13) 0.016(12) 0.006(13)
C32 0.047(16) 0.061(18) 0.059(15) 0.030(14) -0.008(13) 0.014(13)
C33 0.09(2) 0.040(18) 0.061(16) 0.022(15) -0.002(14) 0.002(14)
C34 0.093(19) 0.073(19) 0.053(16) 0.025(15) 0.008(16) 0.03(2)
C35 0.07(2) 0.14(3) 0.057(18) 0.032(18) 0.029(17) 0.07(2)
C36 0.027(14) 0.17(3) 0.060(18) 0.05(2) 0.020(12) 0.043(17)

loop_
_atom_type_symbol
_atom_type_description
_atom_type_scat_dispersion_real
_atom_type_scat_dispersion_imag
_atom_type_scat_source
C C 0.0033 0.0016 'International Tables Vol C Tables 4.2.6.8 and 6.1.1.4'
H H 0.0000 0.0000 'International Tables Vol C Tables 4.2.6.8 and 6.1.1.4'
N N 0.0061 0.0033 'International Tables Vol C Tables 4.2.6.8 and 6.1.1.4'
S S 0.1246 0.1234 'International Tables Vol C Tables 4.2.6.8 and 6.1.1.4'
Cl Cl 0.1484 0.1585 'International Tables Vol C Tables 4.2.6.8 and 6.1.1.4'
Se Se -0.0929 2.2259 'International Tables Vol C Tables 4.2.6.8 and 6.1.1.4'
Mo Mo -1.6832 0.6857 'International Tables Vol C Tables 4.2.6.8 and 6.1.1.4'

loop_
_geom_angle_atom_site_label_1
_geom_angle_atom_site_label_2
_geom_angle_atom_site_label_3
_geom_angle
_geom_angle_site_symmetry_1
_geom_angle_site_symmetry_3
Se7 Mo1 S2 83.74(14) . .
Se7 Mo1 S1 153.69(13) . .
S2 Mo1 S1 69.96(17) . .
Se7 Mo1 Se5 113.33(8) . .
S2 Mo1 Se5 133.56(13) . .
S1 Mo1 Se5 85.65(13) . .
Se7 Mo1 Se1 113.04(8) . .
S2 Mo1 Se1 133.46(14) . .
S1 Mo1 Se1 86.88(12) . .
Se5 Mo1 Se1 81.18(7) . .
Se7 Mo1 Se6 82.76(8) . .
S2 Mo1 Se6 86.95(13) . .
S1 Mo1 Se6 94.70(12) . .
Se5 Mo1 Se6 55.43(7) . .
Se1 Mo1 Se6 136.21(9) . .
Se7 Mo1 Se2 84.37(8) . .
S2 Mo1 Se2 87.37(13) . .
S1 Mo1 Se2 94.92(12) . .
Se5 Mo1 Se2 135.01(8) . .
Se1 Mo1 Se2 54.02(6) . .
Se6 Mo1 Se2 166.42(9) . .
Se7 Mo1 Mo3 56.56(7) . .
S2 Mo1 Mo3 127.15(14) . .
S1 Mo1 Mo3 141.55(13) . .
Se5 Mo1 Mo3 57.29(6) . .
Se1 Mo1 Mo3 96.22(7) . .
Se6 Mo1 Mo3 57.41(7) . .
Se2 Mo1 Mo3 117.84(7) . .
Se7 Mo1 Mo2 56.52(6) . .
S2 Mo1 Mo2 126.95(13) . .
S1 Mo1 Mo2 142.75(12) . .
Se5 Mo1 Mo2 96.47(7) . .
Se1 Mo1 Mo2 57.03(6) . .
Se6 Mo1 Mo2 117.11(8) . .
Se2 Mo1 Mo2 57.92(6) . .
Mo3 Mo1 Mo2 60.22(6) . .
S4 Mo2 Se7 82.82(11) . .
S4 Mo2 Se1 134.03(12) . .
Se7 Mo2 Se1 112.77(8) . .
S4 Mo2 S3 69.70(13) . .
Se7 Mo2 S3 152.51(12) . .
Se1 Mo2 S3 87.91(11) . .
S4 Mo2 Se3 134.45(12) . .
Se7 Mo2 Se3 112.62(8) . .
Se1 Mo2 Se3 81.10(7) . .
S3 Mo2 Se3 87.48(11) . .
S4 Mo2 Se4 87.07(12) . .
Se7 Mo2 Se4 83.63(8) . .
Se1 Mo2 Se4 135.65(8) . .
S3 Mo2 Se4 94.11(12) . .
Se3 Mo2 Se4 54.82(6) . .
S4 Mo2 Se2 87.25(12) . .
Se7 Mo2 Se2 84.26(8) . .
Se1 Mo2 Se2 54.10(6) . .
S3 Mo2 Se2 94.68(11) . .
Se3 Mo2 Se2 134.94(8) . .
Se4 Mo2 Se2 167.18(8) . .
S4 Mo2 Mo1 126.08(11) . .
Se7 Mo2 Mo1 56.19(6) . .
Se1 Mo2 Mo1 57.10(6) . .
S3 Mo2 Mo1 143.58(11) . .
Se3 Mo2 Mo1 95.83(7) . .
Se4 Mo2 Mo1 117.35(7) . .
Se2 Mo2 Mo1 58.07(6) . .
S4 Mo2 Mo3 126.36(11) . .
Se7 Mo2 Mo3 56.29(6) . .
Se1 Mo2 Mo3 95.95(7) . .
S3 Mo2 Mo3 142.72(12) . .
Se3 Mo2 Mo3 56.83(6) . .
Se4 Mo2 Mo3 58.02(6) . .
Se2 Mo2 Mo3 117.53(7) . .
Mo1 Mo2 Mo3 59.76(6) . .
Se7 Mo3 S5 155.65(15) . .
Se7 Mo3 S6 85.47(16) . .
S5 Mo3 S6 70.28(19) . .
Se7 Mo3 Se3 113.02(9) . .
S5 Mo3 Se3 86.26(16) . .
S6 Mo3 Se3 132.92(16) . .
Se7 Mo3 Se5 112.90(9) . .
S5 Mo3 Se5 83.65(13) . .
S6 Mo3 Se5 132.79(14) . .
Se3 Mo3 Se5 81.20(7) . .
Se7 Mo3 Se6 83.10(9) . .
S5 Mo3 Se6 92.96(16) . .
S6 Mo3 Se6 86.32(15) . .
Se3 Mo3 Se6 136.59(8) . .
Se5 Mo3 Se6 55.66(7) . .
Se7 Mo3 Se4 83.55(8) . .
S5 Mo3 Se4 97.00(16) . .
S6 Mo3 Se4 87.29(14) . .
Se3 Mo3 Se4 54.84(7) . .
Se5 Mo3 Se4 135.75(8) . .
Se6 Mo3 Se4 165.61(10) . .
Se7 Mo3 Mo1 56.31(7) . .
S5 Mo3 Mo1 139.51(14) . .
S6 Mo3 Mo1 128.23(17) . .
Se3 Mo3 Mo1 96.22(7) . .
Se5 Mo3 Mo1 57.11(6) . .
Se6 Mo3 Mo1 58.25(6) . .
Se4 Mo3 Mo1 117.39(8) . .
Se7 Mo3 Mo2 56.38(6) . .
S5 Mo3 Mo2 142.73(16) . .
S6 Mo3 Mo2 128.33(14) . .
Se3 Mo3 Mo2 57.15(6) . .
Se5 Mo3 Mo2 96.21(7) . .
Se6 Mo3 Mo2 117.74(8) . .
Se4 Mo3 Mo2 57.80(6) . .
Mo1 Mo3 Mo2 60.02(5) . .
Se14 Mo4 S8 84.04(14) . .
Se14 Mo4 Se12 112.53(8) . .
S8 Mo4 Se12 133.03(12) . .
Se14 Mo4 S7 153.67(13) . .
S8 Mo4 S7 69.76(17) . .
Se12 Mo4 S7 84.99(13) . .
Se14 Mo4 Se8 113.24(8) . .
S8 Mo4 Se8 133.84(13) . .
Se12 Mo4 Se8 81.42(7) . .
S7 Mo4 Se8 87.93(12) . .
Se14 Mo4 Se9 84.05(7) . .
S8 Mo4 Se9 87.32(11) . .
Se12 Mo4 Se9 135.99(8) . .
S7 Mo4 Se9 96.93(13) . .
Se8 Mo4 Se9 54.85(6) . .
Se14 Mo4 Se13 83.87(7) . .
S8 Mo4 Se13 87.04(11) . .
Se12 Mo4 Se13 53.94(6) . .
S7 Mo4 Se13 91.95(13) . .
Se8 Mo4 Se13 135.14(8) . .
Se9 Mo4 Se13 167.14(9) . .
Se14 Mo4 Mo5 56.63(6) . .
S8 Mo4 Mo5 127.47(13) . .
Se12 Mo4 Mo5 96.23(7) . .
S7 Mo4 Mo5 144.12(12) . .
Se8 Mo4 Mo5 57.09(5) . .
Se9 Mo4 Mo5 58.02(6) . .
Se13 Mo4 Mo5 117.72(7) . .
Se14 Mo4 Mo6 56.31(6) . .
S8 Mo4 Mo6 127.14(14) . .
Se12 Mo4 Mo6 56.81(6) . .
S7 Mo4 Mo6 140.22(13) . .
Se8 Mo4 Mo6 96.06(6) . .
Se9 Mo4 Mo6 117.64(7) . .
Se13 Mo4 Mo6 58.06(6) . .
Mo5 Mo4 Mo6 60.01(5) . .
Se14 Mo5 S10 83.92(12) . .
Se14 Mo5 Se8 112.68(8) . .
S10 Mo5 Se8 133.95(13) . .
Se14 Mo5 Se10 112.94(8) . .
S10 Mo5 Se10 133.86(14) . .
Se8 Mo5 Se10 80.71(7) . .
Se14 Mo5 S9 153.68(12) . .
S10 Mo5 S9 69.77(14) . .
Se8 Mo5 S9 86.72(11) . .
Se10 Mo5 S9 86.79(11) . .
Se14 Mo5 Se11 83.61(8) . .
S10 Mo5 Se11 86.69(13) . .
Se8 Mo5 Se11 135.77(8) . .
Se10 Mo5 Se11 55.35(7) . .
S9 Mo5 Se11 94.79(11) . .
Se14 Mo5 Se9 83.52(7) . .
S10 Mo5 Se9 87.33(13) . .
Se8 Mo5 Se9 54.75(6) . .
Se10 Mo5 Se9 135.17(8) . .
S9 Mo5 Se9 94.67(11) . .
Se11 Mo5 Se9 166.31(9) . .
Se14 Mo5 Mo4 56.03(6) . .
S10 Mo5 Mo4 126.89(14) . .
Se8 Mo5 Mo4 57.13(5) . .
Se10 Mo5 Mo4 96.04(7) . .
S9 Mo5 Mo4 142.44(11) . .
Se11 Mo5 Mo4 117.56(7) . .
Se9 Mo5 Mo4 57.70(6) . .
Se14 Mo5 Mo6 56.19(6) . .
S10 Mo5 Mo6 126.73(12) . .
Se8 Mo5 Mo6 96.15(6) . .
Se10 Mo5 Mo6 57.17(6) . .
S9 Mo5 Mo6 142.55(12) . .
Se11 Mo5 Mo6 57.89(6) . .
Se9 Mo5 Mo6 117.42(7) . .
Mo4 Mo5 Mo6 60.11(5) . .
Se14 Mo6 S12 84.23(12) . .
Se14 Mo6 Se12 112.12(8) . .
S12 Mo6 Se12 131.68(12) . .
Se14 Mo6 S11 154.08(12) . .
S12 Mo6 S11 69.91(15) . .
Se12 Mo6 S11 87.52(11) . .
Se14 Mo6 Se10 113.10(8) . .
S12 Mo6 Se10 135.53(13) . .
Se12 Mo6 Se10 81.23(7) . .
S11 Mo6 Se10 85.63(11) . .
Se14 Mo6 Se11 83.68(8) . .
S12 Mo6 Se11 88.95(12) . .
Se12 Mo6 Se11 136.12(8) . .
S11 Mo6 Se11 93.77(11) . .
Se10 Mo6 Se11 55.24(6) . .
Se14 Mo6 Se13 83.56(7) . .
S12 Mo6 Se13 85.68(12) . .
Se12 Mo6 Se13 53.82(6) . .
S11 Mo6 Se13 95.90(11) . .
Se10 Mo6 Se13 134.79(8) . .
Se11 Mo6 Se13 166.59(9) . .
Se14 Mo6 Mo5 56.50(6) . .
S12 Mo6 Mo5 128.46(12) . .
Se12 Mo6 Mo5 96.05(6) . .
S11 Mo6 Mo5 141.15(11) . .
Se10 Mo6 Mo5 57.03(6) . .
Se11 Mo6 Mo5 57.71(6) . .
Se13 Mo6 Mo5 117.34(7) . .
Se14 Mo6 Mo4 56.03(6) . .
S12 Mo6 Mo4 126.12(13) . .
Se12 Mo6 Mo4 56.69(5) . .
S11 Mo6 Mo4 143.24(11) . .
Se10 Mo6 Mo4 95.78(6) . .
Se11 Mo6 Mo4 117.15(7) . .
Se13 Mo6 Mo4 57.80(6) . .
Mo5 Mo6 Mo4 59.88(5) . .
Se2 Se1 Mo2 64.37(7) . .
Se2 Se1 Mo1 64.45(7) . .
Mo2 Se1 Mo1 65.87(6) . .
Se2 Se1 Se15 164.78(9) . .
Mo2 Se1 Se15 104.15(7) . .
Mo1 Se1 Se15 102.32(7) . .
Se1 Se2 Mo2 61.54(7) . .
Se1 Se2 Mo1 61.53(7) . .
Mo2 Se2 Mo1 64.00(6) . .
Se4 Se3 Mo3 64.12(7) . .
Se4 Se3 Mo2 63.81(7) . .
Mo3 Se3 Mo2 66.02(6) . .
Se4 Se3 Se15 164.42(10) . .
Mo3 Se3 Se15 102.53(8) . .
Mo2 Se3 Se15 104.25(7) . .
Se3 Se4 Mo2 61.37(7) . .
Se3 Se4 Mo3 61.03(7) . .
Mo2 Se4 Mo3 64.19(6) . .
Se6 Se5 Mo1 63.52(7) . .
Se6 Se5 Mo3 62.79(7) . .
Mo1 Se5 Mo3 65.60(6) . .
Se6 Se5 Se15 165.26(10) . .
Mo1 Se5 Se15 105.04(7) . .
Mo3 Se5 Se15 104.71(8) . .
Se5 Se6 Mo3 61.54(7) . .
Se5 Se6 Mo1 61.04(7) . .
Mo3 Se6 Mo1 64.34(6) . .
Mo1 Se7 Mo3 67.13(7) . .
Mo1 Se7 Mo2 67.29(7) . .
Mo3 Se7 Mo2 67.33(7) . .
Se9 Se8 Mo5 63.87(7) . .
Se9 Se8 Mo4 63.61(6) . .
Mo5 Se8 Mo4 65.78(6) . .
Se9 Se8 Se15 164.52(9) . .
Mo5 Se8 Se15 103.59(7) . .
Mo4 Se8 Se15 103.71(7) . .
Se8 Se9 Mo4 61.54(6) . .
Se8 Se9 Mo5 61.37(6) . .
Mo4 Se9 Mo5 64.28(6) . .
Se11 Se10 Mo5 63.36(7) . .
Se11 Se10 Mo6 63.44(7) . .
Mo5 Se10 Mo6 65.80(6) . .
Se11 Se10 Se15 165.51(9) . .
Mo5 Se10 Se15 105.34(7) . .
Mo6 Se10 Se15 104.34(7) . .
Se10 Se11 Mo5 61.29(7) . .
Se10 Se11 Mo6 61.32(6) . .
Mo5 Se11 Mo6 64.40(6) . .
Se13 Se12 Mo4 64.79(7) . .
Se13 Se12 Mo6 64.94(7) . .
Mo4 Se12 Mo6 66.49(6) . .
Se13 Se12 Se15 166.61(9) . .
Mo4 Se12 Se15 104.83(7) . .
Mo6 Se12 Se15 103.73(7) . .
Se12 Se13 Mo4 61.26(6) . .
Se12 Se13 Mo6 61.24(6) . .
Mo4 Se13 Mo6 64.14(6) . .
Mo4 Se14 Mo6 67.66(7) . .
Mo4 Se14 Mo5 67.34(7) . .
Mo6 Se14 Mo5 67.31(7) . .
Se5 Se15 Se10 87.03(7) . .
Se5 Se15 Se3 71.40(6) . .
Se10 Se15 Se3 85.14(7) . .
Se5 Se15 Se12 147.17(8) . .
Se10 Se15 Se12 70.60(6) . .
Se3 Se15 Se12 127.69(8) . .
Se5 Se15 Se1 71.25(6) . .
Se10 Se15 Se1 150.96(7) . .
Se3 Se15 Se1 70.02(6) . .
Se12 Se15 Se1 136.85(7) . .
Se5 Se15 Se8 80.31(6) . .
Se10 Se15 Se8 70.06(6) . .
Se3 Se15 Se8 143.20(8) . .
Se12 Se15 Se8 69.76(6) . .
Se1 Se15 Se8 122.51(7) . .
C1 S1 Mo1 87.6(8) . .
C1 S2 Mo1 87.3(7) . .
C6 S3 Mo2 88.8(6) . .
C6 S4 Mo2 89.9(6) . .
C11B S5 Mo3 96.3(18) . .
C11A S5 Mo3 79.8(12) . .
C11A S6 Mo3 88.0(14) . .
C11B S6 Mo3 84.4(13) . .
C16 S7 Mo4 87.0(8) . .
C16 S8 Mo4 89.6(6) . .
C21 S9 Mo5 85.5(6) . .
C21 S10 Mo5 86.8(6) . .
C26 S11 Mo6 86.1(7) . .
C26 S12 Mo6 88.1(7) . .
C1 N1 C2 121(2) . .
C1 N1 C4 126(2) . .
C2 N1 C4 113(2) . .
C6 N2 C7 122.1(15) . .
C6 N2 C9 120.0(14) . .
C7 N2 C9 117.5(15) . .
C16 N4 C19 116.6(14) . .
C16 N4 C17A 122.8(10) . .
C19 N4 C17A 117.4(12) . .
C16 N4 C17B 128.4(10) . .
C19 N4 C17B 109.6(10) . .
C21 N5 C22 119.1(15) . .
C21 N5 C24 125.0(15) . .
C22 N5 C24 115.8(14) . .
C26 N6 C29 120.2(17) . .
C26 N6 C27 124.2(16) . .
C29 N6 C27 115.6(14) . .
N1 C1 S1 125.2(19) . .
N1 C1 S2 119.8(19) . .
S1 C1 S2 114.9(12) . .
N1 C2 C3 118(2) . .
N1 C2 H2A 107.9 . .
C3 C2 H2A 107.9 . .
N1 C2 H2B 107.9 . .
C3 C2 H2B 107.9 . .
H2A C2 H2B 107.2 . .
C2 C3 H3A 109.5 . .
C2 C3 H3B 109.5 . .
H3A C3 H3B 109.5 . .
C2 C3 H3C 109.5 . .
H3A C3 H3C 109.5 . .
H3B C3 H3C 109.5 . .
C5 C4 N1 114.2(19) . .
C5 C4 H4A 108.7 . .
N1 C4 H4A 108.7 . .
C5 C4 H4B 108.7 . .
N1 C4 H4B 108.7 . .
H4A C4 H4B 107.6 . .
C4 C5 H5A 109.5 . .
C4 C5 H5B 109.5 . .
H5A C5 H5B 109.5 . .
C4 C5 H5C 109.5 . .
H5A C5 H5C 109.5 . .
H5B C5 H5C 109.5 . .
N2 C6 S3 124.3(12) . .
N2 C6 S4 124.5(12) . .
S3 C6 S4 111.2(10) . .
N2 C7 C8 110.3(16) . .
N2 C7 H7A 109.6 . .
C8 C7 H7A 109.6 . .
N2 C7 H7B 109.6 . .
C8 C7 H7B 109.6 . .
H7A C7 H7B 108.1 . .
C7 C8 H8A 109.5 . .
C7 C8 H8B 109.5 . .
H8A C8 H8B 109.5 . .
C7 C8 H8C 109.5 . .
H8A C8 H8C 109.5 . .
H8B C8 H8C 109.5 . .
C10 C9 N2 109.3(14) . .
C10 C9 H9A 109.8 . .
N2 C9 H9A 109.8 . .
C10 C9 H9B 109.8 . .
N2 C9 H9B 109.8 . .
H9A C9 H9B 108.3 . .
C9 C10 H10A 109.5 . .
C9 C10 H10B 109.5 . .
H10A C10 H10B 109.5 . .
C9 C10 H10C 109.5 . .
H10A C10 H10C 109.5 . .
H10B C10 H10C 109.5 . .
N3A C11A S6 125(2) . .
N3A C11A S5 113(2) . .
S6 C11A S5 121(2) . .
C11A N3A C14A 115.0(18) . .
C11A N3A C12A 122.3(17) . .
C14A N3A C12A 122.2(10) . .
C13A C12A N3A 126.5(6) . .
C13A C12A H12A 105.7 . .
N3A C12A H12A 105.7 . .
C13A C12A H12B 105.7 . .
N3A C12A H12B 105.7 . .
H12A C12A H12B 106.1 . .
C12A C13A H13A 109.5 . .
C12A C13A H13B 109.5 . .
H13A C13A H13B 109.5 . .
C12A C13A H13C 109.5 . .
H13A C13A H13C 109.5 . .
H13B C13A H13C 109.5 . .
N3A C14A C15A 100.2(16) . .
N3A C14A H14A 111.7 . .
C15A C14A H14A 111.7 . .
N3A C14A H14B 111.7 . .
C15A C14A H14B 111.7 . .
H14A C14A H14B 109.5 . .
C14A C15A H15A 109.5 . .
C14A C15A H15B 109.5 . .
H15A C15A H15B 109.5 . .
C14A C15A H15C 109.5 . .
H15A C15A H15C 109.5 . .
H15B C15A H15C 109.5 . .
N3B C11B S5 125(3) . .
N3B C11B S6 122(3) . .
S5 C11B S6 108(3) . .
C11B N3B C14B 117.0(19) . .
C11B N3B C12B 123.7(19) . .
C14B N3B C12B 89.2(6) . .
C13B C12B N3B 98.7(8) . .
C13B C12B H12C 112.0 . .
N3B C12B H12C 112.0 . .
C13B C12B H12D 112.0 . .
N3B C12B H12D 112.0 . .
H12C C12B H12D 109.7 . .
C12B C13B H13D 109.5 . .
C12B C13B H13E 109.5 . .
H13D C13B H13E 109.5 . .
C12B C13B H13F 109.5 . .
H13D C13B H13F 109.5 . .
H13E C13B H13F 109.5 . .
N3B C14B C15B 120.8(19) . .
N3B C14B H14C 107.1 . .
C15B C14B H14C 107.1 . .
N3B C14B H14D 107.1 . .
C15B C14B H14D 107.1 . .
H14C C14B H14D 106.8 . .
C14B C15B H15D 109.5 . .
C14B C15B H15E 109.5 . .
H15D C15B H15E 109.5 . .
C14B C15B H15F 109.5 . .
H15D C15B H15F 109.5 . .
H15E C15B H15F 109.5 . .
N4 C16 S8 127.7(13) . .
N4 C16 S7 119.1(15) . .
S8 C16 S7 113.2(11) . .
C18A C17A N4 121.3(7) . .
C18A C17A H17A 107.0 . .
N4 C17A H17A 107.0 . .
C18A C17A H17B 107.0 . .
N4 C17A H17B 107.0 . .
H17A C17A H17B 106.7 . .
C17A C18A H18A 109.5 . .
C17A C18A H18B 109.5 . .
H18A C18A H18B 109.5 . .
C17A C18A H18C 109.5 . .
H18A C18A H18C 109.5 . .
H18B C18A H18C 109.5 . .
C18B C17B N4 111.7(7) . .
C18B C17B H17C 109.3 . .
N4 C17B H17C 109.3 . .
C18B C17B H17D 109.3 . .
N4 C17B H17D 109.3 . .
H17C C17B H17D 107.9 . .
C17B C18B H18D 109.5 . .
C17B C18B H18E 109.5 . .
H18D C18B H18E 109.5 . .
C17B C18B H18F 109.5 . .
H18D C18B H18F 109.5 . .
H18E C18B H18F 109.5 . .
N4 C19 C20 111(2) . .
N4 C19 H19A 109.5 . .
C20 C19 H19A 109.5 . .
N4 C19 H19B 109.5 . .
C20 C19 H19B 109.5 . .
H19A C19 H19B 108.0 . .
C19 C20 H20A 109.5 . .
C19 C20 H20B 109.5 . .
H20A C20 H20B 109.5 . .
C19 C20 H20C 109.5 . .
H20A C20 H20C 109.5 . .
H20B C20 H20C 109.5 . .
N5 C21 S9 123.7(14) . .
N5 C21 S10 118.4(14) . .
S9 C21 S10 117.9(10) . .
N5 C22 C23B 130.4(9) . .
N5 C22 C23A 133.7(17) . .
N5 C22 H22A 103.8 . .
C23A C22 H22A 103.8 . .
N5 C22 H22B 103.8 . .
C23A C22 H22B 103.8 . .
H22A C22 H22B 105.4 . .
C22 C23A H23A 109.5 . .
C22 C23A H23B 109.5 . .
H23A C23A H23B 109.5 . .
C22 C23A H23C 109.5 . .
H23A C23A H23C 109.5 . .
H23B C23A H23C 109.5 . .
C22 C23B H23D 109.5 . .
C22 C23B H23E 109.5 . .
H23D C23B H23E 109.5 . .
C22 C23B H23F 109.5 . .
H23D C23B H23F 109.5 . .
H23E C23B H23F 109.5 . .
C25 C24 N5 113.5(17) . .
C25 C24 H24A 108.9 . .
N5 C24 H24A 108.9 . .
C25 C24 H24B 108.9 . .
N5 C24 H24B 108.9 . .
H24A C24 H24B 107.7 . .
C24 C25 H25A 109.5 . .
C24 C25 H25B 109.5 . .
H25A C25 H25B 109.5 . .
C24 C25 H25C 109.5 . .
H25A C25 H25C 109.5 . .
H25B C25 H25C 109.5 . .
N6 C26 S12 124.8(16) . .
N6 C26 S11 119.5(17) . .
S12 C26 S11 115.6(11) . .
C28 C27 N6 108.3(16) . .
C28 C27 H27A 110.0 . .
N6 C27 H27A 110.0 . .
C28 C27 H27B 110.0 . .
N6 C27 H27B 110.0 . .
H27A C27 H27B 108.4 . .
C27 C28 H28A 109.5 . .
C27 C28 H28B 109.5 . .
H28A C28 H28B 109.5 . .
C27 C28 H28C 109.5 . .
H28A C28 H28C 109.5 . .
H28B C28 H28C 109.5 . .
N6 C29 C30 112.5(13) . .
N6 C29 H29A 109.1 . .
C30 C29 H29A 109.1 . .
N6 C29 H29B 109.1 . .
C30 C29 H29B 109.1 . .
H29A C29 H29B 107.8 . .
C29 C30 H30A 109.5 . .
C29 C30 H30B 109.5 . .
H30A C30 H30B 109.5 . .
C29 C30 H30C 109.5 . .
H30A C30 H30C 109.5 . .
H30B C30 H30C 109.5 . .
C32 C31 C36 120.0 . .
C32 C31 Cl1 120.7(13) . .
C36 C31 Cl1 119.1(13) . .
C33 C32 C31 120.0 . .
C33 C32 Cl2 119.9(13) . .
C31 C32 Cl2 120.1(13) . .
C32 C33 C34 120.0 . .
C32 C33 H33 120.0 . .
C34 C33 H33 120.0 . .
C35 C34 C33 120.0 . .
C35 C34 H34 120.0 . .
C33 C34 H34 120.0 . .
C36 C35 C34 120.0 . .
C36 C35 H35 120.0 . .
C34 C35 H35 120.0 . .
C35 C36 C31 120.0 . .
C35 C36 H36 120.0 . .
C31 C36 H36 120.0 . .
C38A C37A C42A 120.0 . .
C38A C37A Cl3A 122.1(14) . .
C42A C37A Cl3A 117.9(14) . .
C37A C38A C39A 120.0 . .
C37A C38A Cl4A 120.7(14) . .
C39A C38A Cl4A 119.1(14) . .
C38A C39A C40A 120.0 . .
C38A C39A H39A 120.0 . .
C40A C39A H39A 120.0 . .
C41A C40A C39A 120.0 . .
C41A C40A H40A 120.0 . .
C39A C40A H40A 120.0 . .
C40A C41A C42A 120.0 . .
C40A C41A H41A 120.0 . .
C42A C41A H41A 120.0 . .
C41A C42A C37A 120.0 . .
C41A C42A H42A 120.0 . .
C37A C42A H42A 120.0 . .
C38B C37B C42B 120.0 . .
C38B C37B Cl3B 122.3(15) . .
C42B C37B Cl3B 117.6(15) . .
C39B C38B C37B 120.0 . .
C39B C38B Cl4B 118.5(15) . .
C37B C38B Cl4B 121.5(15) . .
C38B C39B C40B 120.0 . .
C38B C39B H39B 120.0 . .
C40B C39B H39B 120.0 . .
C39B C40B C41B 120.0 . .
C39B C40B H40B 120.0 . .
C41B C40B H40B 120.0 . .
C42B C41B C40B 120.0 . .
C42B C41B H41B 120.0 . .
C40B C41B H41B 120.0 . .
C41B C42B C37B 120.0 . .
C41B C42B H42B 120.0 . .
C37B C42B H42B 120.0 . .

loop_
_geom_bond_atom_site_label_1
_geom_bond_atom_site_label_2
_geom_bond_distance
_geom_bond_site_symmetry_2
Mo1 Se7 2.494(2) .
Mo1 S2 2.518(5) .
Mo1 S1 2.534(5) .
Mo1 Se5 2.547(2) .
Mo1 Se1 2.548(2) .
Mo1 Se6 2.605(2) .
Mo1 Se2 2.615(2) .
Mo1 Mo3 2.762(2) .
Mo1 Mo2 2.769(2) .
Mo2 S4 2.502(4) .
Mo2 Se7 2.504(2) .
Mo2 Se1 2.546(2) .
Mo2 S3 2.547(4) .
Mo2 Se3 2.551(2) .
Mo2 Se4 2.608(2) .
Mo2 Se2 2.610(2) .
Mo2 Mo3 2.775(2) .
Mo3 Se7 2.501(3) .
Mo3 S5 2.530(5) .
Mo3 S6 2.534(5) .
Mo3 Se3 2.542(2) .
Mo3 Se5 2.552(2) .
Mo3 Se6 2.581(3) .
Mo3 Se4 2.614(3) .
Mo4 Se14 2.490(2) .
Mo4 S8 2.507(4) .
Mo4 Se12 2.531(2) .
Mo4 S7 2.544(5) .
Mo4 Se8 2.551(2) .
Mo4 Se9 2.599(2) .
Mo4 Se13 2.611(2) .
Mo4 Mo5 2.770(2) .
Mo4 Mo6 2.777(2) .
Mo5 Se14 2.507(2) .
Mo5 S10 2.515(4) .
Mo5 Se8 2.550(2) .
Mo5 Se10 2.551(2) .
Mo5 S9 2.559(4) .
Mo5 Se11 2.600(2) .
Mo5 Se9 2.608(2) .
Mo5 Mo6 2.774(2) .
Mo6 Se14 2.498(2) .
Mo6 S12 2.530(4) .
Mo6 Se12 2.534(2) .
Mo6 S11 2.542(4) .
Mo6 Se10 2.556(2) .
Mo6 Se11 2.605(2) .
Mo6 Se13 2.618(2) .
Se1 Se2 2.345(2) .
Se1 Se15 2.892(2) .
Se3 Se4 2.375(2) .
Se3 Se15 2.883(2) .
Se5 Se6 2.397(2) .
Se5 Se15 2.796(2) .
Se8 Se9 2.373(2) .
Se8 Se15 2.908(2) .
Se10 Se11 2.393(2) .
Se10 Se15 2.846(2) .
Se12 Se13 2.333(2) .
Se12 Se15 2.888(2) .
S1 C1 1.70(2) .
S2 C1 1.74(2) .
S3 C6 1.741(16) .
S4 C6 1.758(16) .
S5 C11B 1.54(4) .
S5 C11A 1.88(4) .
S6 C11A 1.45(4) .
S6 C11B 2.05(5) .
S7 C16 1.76(2) .
S8 C16 1.70(2) .
S9 C21 1.688(19) .
S10 C21 1.698(18) .
S11 C26 1.76(2) .
S12 C26 1.68(2) .
N1 C1 1.31(2) .
N1 C2 1.38(3) .
N1 C4 1.52(3) .
N2 C6 1.275(18) .
N2 C7 1.43(2) .
N2 C9 1.53(2) .
N4 C16 1.35(2) .
N4 C19 1.47(2) .
N4 C17A 1.4770(2) .
N4 C17B 1.47700(18) .
N5 C21 1.37(2) .
N5 C22 1.419(15) .
N5 C24 1.48(2) .
N6 C26 1.34(2) .
N6 C29 1.48(2) .
N6 C27 1.51(2) .
C2 C3 1.43(3) .
C2 H2A 0.9900 .
C2 H2B 0.9900 .
C3 H3A 0.9800 .
C3 H3B 0.9800 .
C3 H3C 0.9800 .
C4 C5 1.45(3) .
C4 H4A 0.9900 .
C4 H4B 0.9900 .
C5 H5A 0.9800 .
C5 H5B 0.9800 .
C5 H5C 0.9800 .
C7 C8 1.52(3) .
C7 H7A 0.9900 .
C7 H7B 0.9900 .
C8 H8A 0.9800 .
C8 H8B 0.9800 .
C8 H8C 0.9800 .
C9 C10 1.49(2) .
C9 H9A 0.9900 .
C9 H9B 0.9900 .
C10 H10A 0.9800 .
C10 H10B 0.9800 .
C10 H10C 0.9800 .
C11A N3A 1.45(4) .
N3A C14A 1.4770(3) .
N3A C12A 1.4770(2) .
C12A C13A 1.4500(2) .
C12A H12A 0.9900 .
C12A H12B 0.9900 .
C13A H13A 0.9800 .
C13A H13B 0.9800 .
C13A H13C 0.9800 .
C14A C15A 1.50(4) .
C14A H14A 0.9900 .
C14A H14B 0.9900 .
C15A H15A 0.9800 .
C15A H15B 0.9800 .
C15A H15C 0.9800 .
C11B N3B 1.49(5) .
N3B C14B 1.4770(2) .
N3B C12B 1.4770(2) .
C12B C13B 1.4500(2) .
C12B H12C 0.9900 .
C12B H12D 0.9900 .
C13B H13D 0.9800 .
C13B H13E 0.9800 .
C13B H13F 0.9800 .
C14B C15B 1.72(5) .
C14B H14C 0.9900 .
C14B H14D 0.9900 .
C15B H15D 0.9800 .
C15B H15E 0.9800 .
C15B H15F 0.9800 .
C17A C18A 1.45000(19) .
C17A H17A 0.9900 .
C17A H17B 0.9900 .
C18A H18A 0.9800 .
C18A H18B 0.9800 .
C18A H18C 0.9800 .
C17B C18B 1.4500(2) .
C17B H17C 0.9900 .
C17B H17D 0.9900 .
C18B H18D 0.9800 .
C18B H18E 0.9800 .
C18B H18F 0.9800 .
C19 C20 1.56(3) .
C19 H19A 0.9900 .
C19 H19B 0.9900 .
C20 H20A 0.9800 .
C20 H20B 0.9800 .
C20 H20C 0.9800 .
C22 C23B 1.4500(2) .
C22 C23A 1.4500(4) .
C22 H22A 0.9900 .
C22 H22B 0.9900 .
C23A H23A 0.9800 .
C23A H23B 0.9800 .
C23A H23C 0.9800 .
C23B H23D 0.9800 .
C23B H23E 0.9800 .
C23B H23F 0.9800 .
C24 C25 1.45(2) .
C24 H24A 0.9900 .
C24 H24B 0.9900 .
C25 H25A 0.9800 .
C25 H25B 0.9800 .
C25 H25C 0.9800 .
C27 C28 1.44(2) .
C27 H27A 0.9900 .
C27 H27B 0.9900 .
C28 H28A 0.9800 .
C28 H28B 0.9800 .
C28 H28C 0.9800 .
C29 C30 1.52(2) .
C29 H29A 0.9900 .
C29 H29B 0.9900 .
C30 H30A 0.9800 .
C30 H30B 0.9800 .
C30 H30C 0.9800 .
Cl1 C31 1.720(13) .
Cl2 C32 1.722(13) .
C31 C32 1.3901 .
C31 C36 1.3900 .
C32 C33 1.3899 .
C33 C34 1.3898 .
C33 H33 0.9500 .
C34 C35 1.3901 .
C34 H34 0.9500 .
C35 C36 1.3900 .
C35 H35 0.9500 .
C36 H36 0.9500 .
Cl3A C37A 1.71(2) .
Cl4A C38A 1.72(2) .
C37A C38A 1.3900 .
C37A C42A 1.3900 .
C38A C39A 1.3900 .
C39A C40A 1.3900 .
C39A H39A 0.9500 .
C40A C41A 1.3900 .
C40A H40A 0.9500 .
C41A C42A 1.3900 .
C41A H41A 0.9500 .
C42A H42A 0.9500 .
Cl3B C37B 1.73(2) .
Cl4B C38B 1.67(2) .
C37B C38B 1.3900 .
C37B C42B 1.3901 .
C38B C39B 1.3900 .
C39B C40B 1.3901 .
C39B H39B 0.9500 .
C40B C41B 1.3900 .
C40B H40B 0.9500 .
C41B C42B 1.3901 .
C41B H41B 0.9500 .
C42B H42B 0.9500 .
